data_4503106
loop_
_publ_author_name
'Han, Lei'
'Zhou, Yan'
'Zhao, Wen-Na'

_publ_section_title
;
 Assembly of a Cluster-Based Coordination Polymer from a Linear
 Trimetallic Building Block Surrounded by Flexible Hingelike Ligands
;
_journal_issue 7
_journal_name_full 'Crystal Growth &amp; Design'
_journal_page_first 2052
_journal_paper_doi 10.1021/cg070381t
_journal_volume 8
_journal_year 2008
_chemical_formula_sum 'C73 H45 Cd3 N3 O22'
_chemical_formula_weight 1653.32
_chemical_name_systematic
; 
 ? 
;
_space_group_IT_number 2
_symmetry_cell_setting triclinic
_symmetry_space_group_name_Hall '-P 1'
_symmetry_space_group_name_H-M 'P -1'
_atom_sites_solution_hydrogens geom
_atom_sites_solution_primary direct
_atom_sites_solution_secondary difmap
_audit_creation_method SHELXL-97
_cell_angle_alpha 86.597(6)
_cell_angle_beta 82.283(4)
_cell_angle_gamma 82.239(7)
_cell_formula_units_Z 2
_cell_length_a 12.6395(4)
_cell_length_b 14.7442(7)
_cell_length_c 18.4913(7)
_cell_measurement_temperature 298(2)
_cell_volume 3380.6(2)
_computing_cell_refinement 'SAINT (Bruker, 2003)'
_computing_data_collection 'SMART (Bruker, 2003)'
_computing_data_reduction SAINT
_computing_molecular_graphics SHELXTL
_computing_publication_material SHELXTL
_computing_structure_refinement 'SHELXL-97 (Sheldrick, 1997)'
_computing_structure_solution 'SHELXS-97 (Sheldrick, 1997)'
_diffrn_ambient_temperature 298(2)
_diffrn_measured_fraction_theta_full 0.983
_diffrn_measured_fraction_theta_max 0.983
_diffrn_measurement_device_type 'BRUKER SMART CCD Apex II'
_diffrn_measurement_method '\w scans'
_diffrn_radiation_monochromator graphite
_diffrn_radiation_source 'fine-focus sealed tube'
_diffrn_radiation_type MoK\a
_diffrn_radiation_wavelength 0.71073
_diffrn_reflns_av_R_equivalents 0.0184
_diffrn_reflns_av_sigmaI/netI 0.0344
_diffrn_reflns_limit_h_max 16
_diffrn_reflns_limit_h_min -16
_diffrn_reflns_limit_k_max 13
_diffrn_reflns_limit_k_min -19
_diffrn_reflns_limit_l_max 24
_diffrn_reflns_limit_l_min -24
_diffrn_reflns_number 26115
_diffrn_reflns_theta_full 27.48
_diffrn_reflns_theta_max 27.48
_diffrn_reflns_theta_min 3.05
_exptl_absorpt_coefficient_mu 1.016
_exptl_absorpt_correction_type multi-scan
_exptl_absorpt_process_details 'SADABS (Sheldrick, 1996)'
_exptl_crystal_colour deep-red
_exptl_crystal_density_diffrn 1.624
_exptl_crystal_density_method 'not measured'
_exptl_crystal_description prism
_exptl_crystal_F_000 1648
_exptl_crystal_size_max 0.40
_exptl_crystal_size_mid 0.18
_exptl_crystal_size_min 0.14
_refine_diff_density_max 1.670
_refine_diff_density_min -0.746
_refine_diff_density_rms 0.135
_refine_ls_extinction_method none
_refine_ls_goodness_of_fit_ref 0.939
_refine_ls_hydrogen_treatment mixed
_refine_ls_matrix_type full
_refine_ls_number_parameters 870
_refine_ls_number_reflns 15244
_refine_ls_number_restraints 0
_refine_ls_restrained_S_all 0.939
_refine_ls_R_factor_all 0.0696
_refine_ls_R_factor_gt 0.0580
_refine_ls_shift/su_max 0.356
_refine_ls_shift/su_mean 0.012
_refine_ls_structure_factor_coef Fsqd
_refine_ls_weighting_details 'calc w=1/[\s^2^(Fo^2^)+(0.1168P)^2^+12.2595P] where P=(Fo^2^+2Fc^2^)/3'
_refine_ls_weighting_scheme calc
_refine_ls_wR_factor_gt 0.1726
_refine_ls_wR_factor_ref 0.1861
_reflns_number_gt 12616
_reflns_number_total 15244
_reflns_threshold_expression >2sigma(I)
_cod_data_source_file cg070381t-file004.cif
_cod_data_source_block a
_cod_original_sg_symbol_H-M P-1
_cod_database_code 4503106

loop_
_symmetry_equiv_pos_as_xyz
'x, y, z'
'-x, -y, -z'

loop_
_atom_site_label
_atom_site_type_symbol
_atom_site_fract_x
_atom_site_fract_y
_atom_site_fract_z
_atom_site_U_iso_or_equiv
_atom_site_adp_type
_atom_site_occupancy
_atom_site_symmetry_multiplicity
_atom_site_calc_flag
_atom_site_refinement_flags
Cd1 Cd 0.90950(2) 0.28688(2) 0.262681(17) 0.02685(10) Uani 1 1 d .
O1 O 0.7721(2) 0.3329(2) 0.34980(18) 0.0307(7) Uani 1 1 d .
N1 N 1.2155(4) -0.0182(3) 0.2443(3) 0.0465(11) Uani 1 1 d .
Cd2 Cd 1.08836(3) 0.10918(2) 0.25100(2) 0.03380(11) Uani 1 1 d .
O2 O 1.0859(3) 0.2654(2) 0.28397(19) 0.0324(7) Uani 1 1 d .
N2 N 1.5911(4) -0.4153(3) 0.2845(3) 0.0449(11) Uani 1 1 d .
Cd3 Cd 0.72428(3) 0.46188(2) 0.27768(2) 0.03322(11) Uani 1 1 d .
O3 O 0.9214(3) 0.1444(2) 0.32030(18) 0.0310(7) Uani 1 1 d .
C15 C 1.0176(4) 0.1082(3) 0.4234(3) 0.0311(9) Uani 1 1 d .
C19 C 0.7003(3) 0.2767(3) 0.3704(2) 0.0295(9) Uani 1 1 d .
C21 C 1.3649(5) -0.1746(4) 0.2588(4) 0.0499(14) Uani 1 1 d .
C22 C 1.2419(4) 0.2598(4) 0.1968(3) 0.0404(11) Uani 1 1 d .
C23 C 1.4419(5) -0.2582(4) 0.2679(4) 0.0500(14) Uani 1 1 d .
C24 C 0.9324(4) 0.1653(3) 0.1257(3) 0.0314(9) Uani 1 1 d .
C25 C 0.7184(4) 0.1974(4) 0.4106(3) 0.0356(10) Uani 1 1 d .
C26 C 0.8506(4) 0.3107(3) 0.0690(3) 0.0330(10) Uani 1 1 d .
C29 C 0.8236(4) 0.1735(4) 0.5165(3) 0.0389(11) Uani 1 1 d .
C30 C 0.8250(4) 0.5080(3) 0.0364(3) 0.0371(11) Uani 1 1 d .
C31 C 0.9718(4) 0.4742(3) 0.3041(3) 0.0300(9) Uani 1 1 d .
C32 C 0.8872(4) 0.3479(3) -0.0035(3) 0.0386(11) Uani 1 1 d .
C33 C 1.0183(4) 0.1074(3) 0.5027(3) 0.0329(10) Uani 1 1 d .
C34 C 0.8235(4) 0.1683(3) 0.4376(3) 0.0331(10) Uani 1 1 d .
C35 C 0.9150(4) 0.1431(3) 0.3917(3) 0.0302(9) Uani 1 1 d .
C36 C 1.1564(3) 0.3130(3) 0.2478(3) 0.0308(9) Uani 1 1 d .
C37 C 0.9484(4) 0.0613(3) 0.1317(3) 0.0363(10) Uani 1 1 d .
C38 C 0.8790(4) 0.4497(3) -0.0175(3) 0.0355(10) Uani 1 1 d .
C39 C 0.5047(4) 0.2499(4) 0.3709(3) 0.0430(12) Uani 1 1 d .
C40 C 1.0579(5) 0.5632(4) 0.4153(3) 0.0415(12) Uani 1 1 d .
C41 C 0.7883(4) 0.4699(3) 0.1082(3) 0.0350(10) Uani 1 1 d .
C42 C 0.8667(4) 0.2097(3) 0.0788(3) 0.0330(10) Uani 1 1 d .
C43 C 1.1590(4) 0.4049(3) 0.2543(3) 0.0311(9) Uani 1 1 d .
C44 C 0.9263(4) 0.1432(4) 0.5475(3) 0.0398(11) Uani 1 1 d .
C45 C 0.9481(5) 0.5816(4) 0.4115(3) 0.0420(12) Uani 1 1 d .
C46 C 1.0815(4) 0.4615(3) 0.3060(3) 0.0334(10) Uani 1 1 d .
C48 C 1.2408(4) 0.4530(4) 0.2084(3) 0.0408(11) Uani 1 1 d .
C49 C 0.5902(4) 0.3069(4) 0.3486(3) 0.0359(10) Uani 1 1 d .
C50 C 0.8327(4) 0.0564(4) 0.0344(3) 0.0407(11) Uani 1 1 d .
C51 C 0.8160(5) 0.6030(4) 0.0235(3) 0.0482(13) Uani 1 1 d .
H51A H 0.7762 0.6431 0.0587 0.058 Uiso 1 1 calc R
C52 C 0.8086(4) 0.1584(4) 0.0339(3) 0.0403(11) Uani 1 1 d .
C53 C 0.8072(4) 0.3674(3) 0.1244(3) 0.0311(9) Uani 1 1 d .
C54 C 1.3721(5) -0.0954(5) 0.2930(6) 0.079(3) Uani 1 1 d .
H54A H 1.4277 -0.0927 0.3224 0.095 Uiso 1 1 calc R
C55 C 0.5256(4) 0.1671(5) 0.4085(3) 0.0504(15) Uani 1 1 d .
C56 C 0.9012(4) 0.5363(3) 0.3569(3) 0.0383(11) Uani 1 1 d .
C57 C 0.4013(5) 0.2790(5) 0.3528(4) 0.0569(17) Uani 1 1 d .
H57A H 0.3857 0.3364 0.3277 0.068 Uiso 1 1 calc R
C58 C 1.1292(5) 0.5031(4) 0.3619(3) 0.0414(11) Uani 1 1 d .
C59 C 0.8987(4) 0.0098(3) 0.0826(3) 0.0396(11) Uani 1 1 d .
C60 C 1.3308(5) 0.3060(5) 0.1574(4) 0.0524(15) Uani 1 1 d .
C70 C 1.4980(8) 0.3938(8) 0.0844(7) 0.116(4) Uani 1 1 d .
H70A H 1.5569 0.4231 0.0612 0.140 Uiso 1 1 calc R
C71 C 1.4952(8) 0.3016(9) 0.0762(7) 0.128(5) Uani 1 1 d .
H71A H 1.5512 0.2683 0.0452 0.154 Uiso 1 1 calc R
C72 C 1.6203(5) -0.3323(5) 0.2791(6) 0.085(3) Uani 1 1 d .
H72A H 1.6936 -0.3261 0.2812 0.102 Uiso 1 1 calc R
C73 C 0.4456(5) 0.1114(6) 0.4288(5) 0.077(2) Uani 1 1 d .
H73A H 0.4603 0.0545 0.4547 0.093 Uiso 1 1 calc R
C74 C 1.4148(6) 0.4419(6) 0.1265(5) 0.081(2) Uani 1 1 d .
H74A H 1.4142 0.5059 0.1306 0.098 Uiso 1 1 calc R
C75 C 1.4123(7) 0.2567(6) 0.1123(5) 0.089(3) Uani 1 1 d .
H75A H 1.4114 0.1933 0.1061 0.107 Uiso 1 1 calc R
C76 C 1.5494(6) -0.2544(5) 0.2705(7) 0.091(3) Uani 1 1 d .
H76A H 1.5753 -0.1965 0.2663 0.109 Uiso 1 1 calc R
C77 C 0.3433(6) 0.1412(7) 0.4101(5) 0.088(3) Uani 1 1 d .
H77A H 0.2871 0.1044 0.4240 0.106 Uiso 1 1 calc R
C78 C 0.8742(7) -0.1316(5) 0.0352(5) 0.071(2) Uani 1 1 d .
H78A H 0.8873 -0.1966 0.0358 0.086 Uiso 1 1 calc R
C79 C 0.7873(6) 0.0071(5) -0.0124(4) 0.0586(16) Uani 1 1 d .
H79A H 0.7405 0.0382 -0.0446 0.070 Uiso 1 1 calc R
C80 C 1.2949(6) -0.0186(4) 0.2835(6) 0.078(3) Uani 1 1 d .
H80A H 1.3007 0.0360 0.3067 0.094 Uiso 1 1 calc R
C81 C 0.8103(6) -0.0869(5) -0.0121(4) 0.067(2) Uani 1 1 d .
H81A H 0.7811 -0.1205 -0.0452 0.081 Uiso 1 1 calc R
C82 C 0.3220(5) 0.2228(7) 0.3720(4) 0.083(3) Uani 1 1 d .
H82A H 0.2520 0.2409 0.3586 0.099 Uiso 1 1 calc R
C83 C 1.4119(5) -0.3445(4) 0.2731(4) 0.0607(18) Uani 1 1 d .
H83A H 1.3391 -0.3523 0.2707 0.073 Uiso 1 1 calc R
C84 C 1.0220(6) 0.1192(5) 0.6510(4) 0.0625(18) Uani 1 1 d .
H84A H 1.0239 0.1240 0.7018 0.075 Uiso 1 1 calc R
C85 C 0.9275(8) 0.6709(5) 0.5174(4) 0.070(2) Uani 1 1 d .
H85A H 0.8834 0.7082 0.5528 0.084 Uiso 1 1 calc R
C86 C 1.0356(8) 0.6511(5) 0.5217(4) 0.067(2) Uani 1 1 d .
H86A H 1.0654 0.6742 0.5602 0.080 Uiso 1 1 calc R
C87 C 1.2814(5) -0.1746(4) 0.2168(4) 0.0560(16) Uani 1 1 d .
H87A H 1.2732 -0.2279 0.1928 0.067 Uiso 1 1 calc R
C88 C 0.9286(5) 0.1500(5) 0.6219(3) 0.0535(15) Uani 1 1 d .
H88A H 0.8663 0.1755 0.6523 0.064 Uiso 1 1 calc R
C89 C 1.3309(5) 0.3988(5) 0.1635(3) 0.0511(14) Uani 1 1 d .
C90 C 0.8816(6) 0.6375(4) 0.4622(4) 0.0571(16) Uani 1 1 d .
H90A H 0.8069 0.6521 0.4589 0.069 Uiso 1 1 calc R
C91 C 1.2101(5) -0.0946(4) 0.2109(3) 0.0501(14) Uani 1 1 d .
H91A H 1.1544 -0.0946 0.1811 0.060 Uiso 1 1 calc R
C92 C 1.4875(5) -0.4207(4) 0.2820(4) 0.0568(16) Uani 1 1 d .
H92A H 1.4640 -0.4796 0.2865 0.068 Uiso 1 1 calc R
C93 C 0.9207(6) -0.0853(4) 0.0826(4) 0.0565(16) Uani 1 1 d .
H93A H 0.9669 -0.1177 0.1146 0.068 Uiso 1 1 calc R
C94 C 1.1139(5) 0.0813(5) 0.6075(4) 0.0561(16) Uani 1 1 d .
H94A H 1.1780 0.0605 0.6283 0.067 Uiso 1 1 calc R
C95 C 1.1009(6) 0.5986(4) 0.4711(3) 0.0548(16) Uani 1 1 d .
H95A H 1.1760 0.5862 0.4741 0.066 Uiso 1 1 calc R
C96 C 0.9276(5) 0.4862(4) -0.0822(3) 0.0416(12) Uani 1 1 d .
H96A H 0.9641 0.4468 -0.1189 0.050 Uiso 1 1 calc R
C97 C 1.1107(4) 0.0742(4) 0.5345(3) 0.0413(12) Uani 1 1 d .
H97A H 1.1724 0.0463 0.5049 0.050 Uiso 1 1 calc R
C98 C 0.6357(4) 0.1369(4) 0.4299(3) 0.0478(14) Uani 1 1 d .
C99 C 0.8667(6) 0.6381(4) -0.0421(3) 0.0520(15) Uani 1 1 d .
H99A H 0.8621 0.7025 -0.0512 0.062 Uiso 1 1 calc R
C100 C 0.9230(5) 0.5805(4) -0.0935(3) 0.0494(14) Uani 1 1 d .
H10A H 0.9592 0.6053 -0.1371 0.059 Uiso 1 1 calc R
O4 O 0.9881(3) 0.2042(2) 0.16716(18) 0.0328(7) Uani 1 1 d .
O5 O 0.7769(3) 0.3411(2) 0.19179(18) 0.0328(7) Uani 1 1 d .
O6 O 0.9219(3) 0.4381(2) 0.25764(18) 0.0323(7) Uani 1 1 d .
O7 O 1.2369(3) 0.1777(3) 0.1895(3) 0.0518(10) Uani 1 1 d .
O8 O 1.0997(3) 0.0838(3) 0.3813(2) 0.0392(8) Uani 1 1 d .
O9 O 1.0041(3) 0.0228(2) 0.1764(2) 0.0469(9) Uani 1 1 d .
O10 O 0.5740(3) 0.3794(3) 0.3132(2) 0.0496(10) Uani 1 1 d .
O11 O 0.7441(4) 0.5198(3) 0.1572(2) 0.0518(10) Uani 1 1 d .
O12 O 0.8027(3) 0.5456(3) 0.3559(2) 0.0516(10) Uani 1 1 d .
O13 O 0.7427(3) 0.2047(4) 0.5556(2) 0.0658(14) Uani 1 1 d .
O14 O 0.6545(4) 0.0630(3) 0.4624(4) 0.0796(18) Uani 1 1 d .
O15 O 1.2260(3) 0.4863(3) 0.3660(3) 0.0589(11) Uani 1 1 d .
O16 O 1.2360(4) 0.5367(3) 0.2067(3) 0.0541(10) Uani 1 1 d .
O17 O 0.9291(4) 0.2976(3) -0.0533(2) 0.0526(10) Uani 1 1 d .
O18 O 0.7416(4) 0.1976(3) -0.0030(3) 0.0583(11) Uani 1 1 d .
O19 O 0.9282(7) 0.2974(6) -0.2061(5) 0.119(2) Uiso 1 1 d .
O20 O 1.6032(17) -0.2906(13) 0.4544(10) 0.262(8) Uiso 1 1 d .
N3 N 1.499(2) -0.4069(17) 0.4847(12) 0.250(9) Uiso 1 1 d .
O21 O 0.6617(16) 0.3434(13) -0.0927(10) 0.277(8) Uiso 1 1 d .
O22 O 1.6091(14) -0.1176(12) 0.3843(9) 0.250(7) Uiso 1 1 d .
C4 C 1.491(2) -0.309(2) 0.4564(14) 0.237(10) Uiso 1 1 d .
C5 C 1.603(2) -0.471(2) 0.5083(13) 0.210(9) Uiso 1 1 d .
C6 C 1.393(3) -0.432(3) 0.4848(17) 0.271(13) Uiso 1 1 d .

loop_
_atom_site_aniso_label
_atom_site_aniso_U_11
_atom_site_aniso_U_22
_atom_site_aniso_U_33
_atom_site_aniso_U_23
_atom_site_aniso_U_13
_atom_site_aniso_U_12
Cd1 0.02466(17) 0.02195(17) 0.03183(18) 0.00037(12) -0.00435(13) 0.00474(12)
O1 0.0238(15) 0.0305(16) 0.0354(17) 0.0055(13) -0.0025(13) 0.0013(12)
N1 0.033(2) 0.026(2) 0.074(3) 0.000(2) -0.004(2) 0.0156(17)
Cd2 0.03024(19) 0.02506(18) 0.0426(2) -0.00075(14) -0.00570(14) 0.00968(13)
O2 0.0276(16) 0.0261(16) 0.0423(19) 0.0020(13) -0.0063(14) 0.0006(12)
N2 0.033(2) 0.031(2) 0.066(3) 0.000(2) -0.007(2) 0.0138(17)
Cd3 0.03081(19) 0.02491(18) 0.0399(2) 0.00086(14) -0.00385(14) 0.00937(13)
O3 0.0286(16) 0.0277(16) 0.0352(17) 0.0063(13) -0.0067(13) 0.0012(12)
C15 0.024(2) 0.024(2) 0.044(3) 0.0037(18) -0.0063(19) -0.0003(16)
C19 0.022(2) 0.033(2) 0.031(2) 0.0037(18) -0.0014(17) 0.0036(17)
C21 0.037(3) 0.028(3) 0.077(4) 0.005(3) -0.003(3) 0.014(2)
C22 0.028(2) 0.040(3) 0.050(3) 0.002(2) -0.003(2) 0.005(2)
C23 0.036(3) 0.030(3) 0.081(4) 0.003(3) -0.013(3) 0.012(2)
C24 0.036(2) 0.024(2) 0.034(2) -0.0027(17) -0.0066(19) 0.0008(17)
C25 0.025(2) 0.040(3) 0.039(3) 0.013(2) -0.0057(19) 0.0010(19)
C26 0.037(2) 0.027(2) 0.035(2) 0.0027(18) -0.0127(19) 0.0022(18)
C29 0.031(2) 0.045(3) 0.037(3) 0.013(2) -0.002(2) 0.003(2)
C30 0.049(3) 0.028(2) 0.035(2) 0.0047(19) -0.012(2) 0.000(2)
C31 0.033(2) 0.023(2) 0.034(2) 0.0022(17) -0.0029(18) -0.0038(17)
C32 0.046(3) 0.032(3) 0.036(3) 0.000(2) -0.011(2) 0.005(2)
C33 0.028(2) 0.027(2) 0.043(3) 0.0074(19) -0.0098(19) -0.0044(17)
C34 0.023(2) 0.031(2) 0.044(3) 0.0122(19) -0.0101(19) 0.0008(17)
C35 0.024(2) 0.026(2) 0.039(2) 0.0075(18) -0.0064(18) -0.0009(16)
C36 0.022(2) 0.035(2) 0.035(2) 0.0002(19) -0.0052(17) 0.0003(17)
C37 0.040(3) 0.025(2) 0.043(3) -0.0027(19) -0.007(2) 0.0045(19)
C38 0.045(3) 0.030(2) 0.033(2) 0.0010(19) -0.014(2) -0.003(2)
C39 0.022(2) 0.055(3) 0.049(3) 0.010(2) -0.005(2) 0.000(2)
C40 0.058(3) 0.033(3) 0.036(3) 0.002(2) -0.010(2) -0.015(2)
C41 0.040(3) 0.027(2) 0.036(2) -0.0003(19) -0.009(2) 0.0078(19)
C42 0.040(3) 0.023(2) 0.035(2) -0.0062(18) -0.0042(19) 0.0012(18)
C43 0.024(2) 0.035(2) 0.034(2) 0.0007(18) -0.0025(17) -0.0046(17)
C44 0.038(3) 0.039(3) 0.041(3) 0.008(2) -0.008(2) 0.000(2)
C45 0.055(3) 0.031(3) 0.040(3) -0.004(2) -0.004(2) -0.007(2)
C46 0.034(2) 0.031(2) 0.036(2) 0.0008(19) -0.0077(19) -0.0051(19)
C48 0.036(3) 0.041(3) 0.048(3) 0.003(2) -0.012(2) -0.011(2)
C49 0.021(2) 0.041(3) 0.042(3) 0.005(2) -0.0018(18) 0.0043(18)
C50 0.044(3) 0.035(3) 0.043(3) -0.007(2) -0.006(2) -0.003(2)
C51 0.068(4) 0.031(3) 0.046(3) 0.005(2) -0.019(3) 0.001(2)
C52 0.044(3) 0.034(3) 0.044(3) -0.006(2) -0.010(2) -0.003(2)
C53 0.032(2) 0.031(2) 0.030(2) 0.0001(18) -0.0100(18) 0.0008(18)
C54 0.042(3) 0.040(3) 0.158(8) -0.019(4) -0.043(4) 0.019(3)
C55 0.026(2) 0.065(4) 0.058(4) 0.023(3) -0.006(2) -0.011(2)
C56 0.043(3) 0.027(2) 0.043(3) -0.004(2) -0.002(2) 0.000(2)
C57 0.030(3) 0.082(5) 0.056(4) 0.018(3) -0.012(2) -0.001(3)
C58 0.046(3) 0.039(3) 0.043(3) 0.002(2) -0.014(2) -0.011(2)
C59 0.044(3) 0.027(2) 0.049(3) -0.009(2) -0.008(2) 0.001(2)
C60 0.033(3) 0.059(4) 0.059(4) -0.001(3) 0.010(2) 0.001(2)
C70 0.069(6) 0.112(9) 0.151(10) 0.000(7) 0.053(6) -0.022(6)
C71 0.074(6) 0.126(10) 0.156(11) -0.009(8) 0.072(7) -0.001(6)
C72 0.035(3) 0.036(3) 0.182(10) 0.002(4) -0.020(4) 0.005(3)
C73 0.039(3) 0.098(6) 0.098(6) 0.044(5) -0.022(4) -0.028(4)
C74 0.058(4) 0.086(6) 0.095(6) 0.001(5) 0.021(4) -0.022(4)
C75 0.059(5) 0.081(6) 0.113(7) -0.014(5) 0.035(5) 0.001(4)
C76 0.041(4) 0.033(3) 0.199(11) 0.004(5) -0.027(5) 0.004(3)
C77 0.036(3) 0.137(8) 0.096(6) 0.049(6) -0.022(4) -0.039(4)
C78 0.080(5) 0.035(3) 0.104(6) -0.030(4) -0.018(4) -0.002(3)
C79 0.070(4) 0.052(4) 0.059(4) -0.015(3) -0.018(3) -0.007(3)
C80 0.057(4) 0.031(3) 0.149(8) -0.021(4) -0.037(5) 0.015(3)
C81 0.078(5) 0.052(4) 0.078(5) -0.030(4) -0.029(4) -0.004(3)
C82 0.026(3) 0.146(8) 0.076(5) 0.038(5) -0.015(3) -0.016(4)
C83 0.043(3) 0.037(3) 0.103(6) -0.002(3) -0.031(3) 0.010(2)
C84 0.067(4) 0.081(5) 0.042(3) -0.002(3) -0.022(3) -0.003(4)
C85 0.110(7) 0.044(4) 0.055(4) -0.020(3) 0.011(4) -0.020(4)
C86 0.117(7) 0.046(4) 0.046(3) -0.013(3) -0.014(4) -0.031(4)
C87 0.058(4) 0.037(3) 0.069(4) -0.006(3) -0.016(3) 0.020(3)
C88 0.049(3) 0.069(4) 0.040(3) 0.005(3) -0.008(3) 0.000(3)
C89 0.035(3) 0.062(4) 0.054(3) 0.007(3) 0.001(2) -0.008(3)
C90 0.077(4) 0.039(3) 0.055(4) -0.019(3) 0.003(3) -0.007(3)
C91 0.047(3) 0.044(3) 0.055(3) -0.003(3) -0.015(3) 0.017(2)
C92 0.058(4) 0.028(3) 0.086(5) -0.004(3) -0.022(3) 0.008(2)
C93 0.067(4) 0.028(3) 0.074(4) -0.011(3) -0.012(3) 0.004(3)
C94 0.047(3) 0.067(4) 0.057(4) 0.011(3) -0.026(3) -0.003(3)
C95 0.081(5) 0.042(3) 0.049(3) -0.002(3) -0.023(3) -0.022(3)
C96 0.049(3) 0.045(3) 0.032(2) 0.003(2) -0.015(2) -0.005(2)
C97 0.030(2) 0.040(3) 0.054(3) 0.009(2) -0.014(2) -0.002(2)
C98 0.029(2) 0.048(3) 0.063(4) 0.024(3) -0.007(2) -0.002(2)
C99 0.077(4) 0.037(3) 0.046(3) 0.011(2) -0.025(3) -0.008(3)
C100 0.062(4) 0.050(3) 0.041(3) 0.013(2) -0.019(3) -0.018(3)
O4 0.0360(17) 0.0255(16) 0.0359(17) -0.0027(13) -0.0076(14) 0.0035(13)
O5 0.0334(17) 0.0300(17) 0.0333(17) 0.0026(13) -0.0094(13) 0.0058(13)
O6 0.0327(17) 0.0274(16) 0.0375(18) -0.0044(13) -0.0090(14) -0.0006(13)
O7 0.040(2) 0.038(2) 0.072(3) -0.0091(19) 0.0065(19) 0.0042(16)
O8 0.0273(17) 0.044(2) 0.044(2) 0.0030(16) -0.0053(14) 0.0056(14)
O9 0.056(2) 0.0258(17) 0.060(2) -0.0016(16) -0.0235(19) 0.0081(16)
O10 0.0343(19) 0.039(2) 0.071(3) 0.0191(19) -0.0149(18) 0.0083(15)
O11 0.075(3) 0.0300(19) 0.043(2) -0.0007(16) -0.0001(19) 0.0145(18)
O12 0.037(2) 0.047(2) 0.070(3) -0.022(2) -0.0072(19) 0.0075(17)
O13 0.040(2) 0.102(4) 0.043(2) 0.008(2) 0.0033(18) 0.021(2)
O14 0.042(2) 0.061(3) 0.134(5) 0.058(3) -0.025(3) -0.011(2)
O15 0.042(2) 0.070(3) 0.069(3) -0.013(2) -0.025(2) -0.006(2)
O16 0.055(2) 0.043(2) 0.066(3) 0.0067(19) -0.004(2) -0.0177(19)
O17 0.074(3) 0.041(2) 0.038(2) -0.0075(17) 0.0007(19) 0.005(2)
O18 0.063(3) 0.045(2) 0.072(3) -0.002(2) -0.035(2) 0.001(2)

loop_
_atom_type_symbol
_atom_type_description
_atom_type_scat_dispersion_real
_atom_type_scat_dispersion_imag
_atom_type_scat_source
C C 0.0033 0.0016 'International Tables Vol C Tables 4.2.6.8 and 6.1.1.4'
H H 0.0000 0.0000 'International Tables Vol C Tables 4.2.6.8 and 6.1.1.4'
N N 0.0061 0.0033 'International Tables Vol C Tables 4.2.6.8 and 6.1.1.4'
O O 0.0106 0.0060 'International Tables Vol C Tables 4.2.6.8 and 6.1.1.4'
Cd Cd -0.8075 1.2024 'International Tables Vol C Tables 4.2.6.8 and 6.1.1.4'

loop_
_geom_angle_atom_site_label_1
_geom_angle_atom_site_label_2
_geom_angle_atom_site_label_3
_geom_angle
_geom_angle_site_symmetry_1
_geom_angle_site_symmetry_3
O4 Cd1 O6 118.33(12) . .
O4 Cd1 O1 154.16(12) . .
O6 Cd1 O1 80.45(12) . .
O4 Cd1 O2 78.52(12) . .
O6 Cd1 O2 86.62(11) . .
O1 Cd1 O2 122.60(12) . .
O4 Cd1 O3 81.38(12) . .
O6 Cd1 O3 152.59(12) . .
O1 Cd1 O3 88.20(11) . .
O2 Cd1 O3 78.60(11) . .
O4 Cd1 O5 86.75(12) . .
O6 Cd1 O5 79.20(12) . .
O1 Cd1 O5 79.29(12) . .
O2 Cd1 O5 151.64(12) . .
O3 Cd1 O5 123.25(12) . .
O4 Cd1 Cd2 48.17(8) . .
O6 Cd1 Cd2 132.42(8) . .
O1 Cd1 Cd2 132.75(8) . .
O2 Cd1 Cd2 48.40(8) . .
O3 Cd1 Cd2 46.32(8) . .
O5 Cd1 Cd2 131.74(8) . .
O4 Cd1 Cd3 132.61(8) . .
O6 Cd1 Cd3 49.19(8) . .
O1 Cd1 Cd3 45.65(8) . .
O2 Cd1 Cd3 132.71(8) . .
O3 Cd1 Cd3 131.88(8) . .
O5 Cd1 Cd3 48.30(8) . .
Cd2 Cd1 Cd3 178.173(14) . .
C19 O1 Cd1 117.8(3) . .
C19 O1 Cd3 118.6(3) . .
Cd1 O1 Cd3 89.98(11) . .
C80 N1 C91 117.2(5) . .
C80 N1 Cd2 116.3(4) . .
C91 N1 Cd2 126.1(4) . .
N1 Cd2 O3 133.92(15) . .
N1 Cd2 O9 82.31(16) . .
O3 Cd2 O9 88.17(13) . .
N1 Cd2 O7 81.10(16) . .
O3 Cd2 O7 142.09(12) . .
O9 Cd2 O7 114.85(15) . .
N1 Cd2 O4 136.45(16) . .
O3 Cd2 O4 77.53(11) . .
O9 Cd2 O4 67.49(12) . .
O7 Cd2 O4 83.98(14) . .
N1 Cd2 O2 134.67(15) . .
O3 Cd2 O2 75.56(11) . .
O9 Cd2 O2 139.97(12) . .
O7 Cd2 O2 67.48(12) . .
O4 Cd2 O2 73.32(11) . .
N1 Cd2 O8 82.13(16) . .
O3 Cd2 O8 68.33(11) . .
O9 Cd2 O8 127.16(14) . .
O7 Cd2 O8 112.03(14) . .
O4 Cd2 O8 141.15(11) . .
O2 Cd2 O8 80.55(12) . .
N1 Cd2 Cd1 179.25(14) . .
O3 Cd2 Cd1 45.44(8) . .
O9 Cd2 Cd1 97.96(9) . .
O7 Cd2 Cd1 99.41(9) . .
O4 Cd2 Cd1 44.24(8) . .
O2 Cd2 Cd1 45.29(8) . .
O8 Cd2 Cd1 97.16(8) . .
C36 O2 Cd1 121.4(3) . .
C36 O2 Cd2 117.8(3) . .
Cd1 O2 Cd2 86.30(11) . .
C72 N2 C92 116.5(5) . .
C72 N2 Cd3 118.0(4) . 1_645
C92 N2 Cd3 124.6(4) . 1_645
N2 Cd3 O1 136.75(15) 1_465 .
N2 Cd3 O11 79.38(16) 1_465 .
O1 Cd3 O11 142.00(12) . .
N2 Cd3 O12 83.98(16) 1_465 .
O1 Cd3 O12 87.31(14) . .
O11 Cd3 O12 112.55(16) . .
N2 Cd3 O10 81.92(15) 1_465 .
O1 Cd3 O10 69.13(11) . .
O11 Cd3 O10 116.12(16) . .
O12 Cd3 O10 125.34(16) . .
N2 Cd3 O5 132.96(15) 1_465 .
O1 Cd3 O5 75.72(11) . .
O11 Cd3 O5 68.17(12) . .
O12 Cd3 O5 139.28(12) . .
O10 Cd3 O5 82.90(14) . .
N2 Cd3 O6 136.81(14) 1_465 .
O1 Cd3 O6 75.30(11) . .
O11 Cd3 O6 83.03(14) . .
O12 Cd3 O6 67.01(12) . .
O10 Cd3 O6 140.90(11) . .
O5 Cd3 O6 72.92(11) . .
N2 Cd3 Cd1 177.98(13) 1_465 .
O1 Cd3 Cd1 44.36(8) . .
O11 Cd3 Cd1 99.16(9) . .
O12 Cd3 Cd1 97.90(9) . .
O10 Cd3 Cd1 97.55(9) . .
O5 Cd3 Cd1 45.02(7) . .
O6 Cd3 Cd1 43.97(7) . .
C35 O3 Cd1 115.8(3) . .
C35 O3 Cd2 119.5(3) . .
Cd1 O3 Cd2 88.24(11) . .
O8 C15 C33 122.0(4) . .
O8 C15 C35 118.7(4) . .
C33 C15 C35 119.3(4) . .
O1 C19 C25 124.8(4) . .
O1 C19 C49 115.5(4) . .
C25 C19 C49 119.7(4) . .
C54 C21 C87 118.1(5) . .
C54 C21 C23 121.1(6) . .
C87 C21 C23 120.7(6) . .
O7 C22 C60 121.4(5) . .
O7 C22 C36 119.0(5) . .
C60 C22 C36 119.6(5) . .
C83 C23 C76 115.3(5) . .
C83 C23 C21 122.7(6) . .
C76 C23 C21 122.0(6) . .
O4 C24 C42 125.8(4) . .
O4 C24 C37 114.3(4) . .
C42 C24 C37 119.9(4) . .
C19 C25 C98 122.0(4) . .
C19 C25 C34 121.4(4) . .
C98 C25 C34 116.6(4) . .
C53 C26 C32 121.0(4) . .
C53 C26 C42 123.0(4) . .
C32 C26 C42 116.0(4) . .
O13 C29 C34 121.0(5) . .
O13 C29 C44 120.7(5) . .
C34 C29 C44 118.3(4) . .
C38 C30 C51 120.0(5) . .
C38 C30 C41 119.6(4) . .
C51 C30 C41 120.1(5) . .
O6 C31 C46 125.4(4) . .
O6 C31 C56 115.3(4) . .
C46 C31 C56 119.3(4) . .
O17 C32 C26 121.6(5) . .
O17 C32 C38 118.7(5) . .
C26 C32 C38 119.7(4) . .
C44 C33 C97 118.8(5) . .
C44 C33 C15 119.9(4) . .
C97 C33 C15 121.3(5) . .
C35 C34 C29 122.2(4) . .
C35 C34 C25 122.2(5) . .
C29 C34 C25 115.5(4) . .
O3 C35 C34 124.9(4) . .
O3 C35 C15 115.9(4) . .
C34 C35 C15 119.3(4) . .
O2 C36 C43 125.2(4) . .
O2 C36 C22 115.3(4) . .
C43 C36 C22 119.5(4) . .
O9 C37 C59 121.8(4) . .
O9 C37 C24 119.0(4) . .
C59 C37 C24 119.3(4) . .
C96 C38 C30 119.8(5) . .
C96 C38 C32 120.5(5) . .
C30 C38 C32 119.7(5) . .
C55 C39 C57 119.9(5) . .
C55 C39 C49 120.6(5) . .
C57 C39 C49 119.5(5) . .
C45 C40 C95 119.5(6) . .
C45 C40 C58 120.8(5) . .
C95 C40 C58 119.7(6) . .
O11 C41 C30 120.9(4) . .
O11 C41 C53 118.9(4) . .
C30 C41 C53 120.2(4) . .
C24 C42 C26 122.4(4) . .
C24 C42 C52 121.1(4) . .
C26 C42 C52 116.5(4) . .
C36 C43 C46 123.1(4) . .
C36 C43 C48 120.6(4) . .
C46 C43 C48 116.3(4) . .
C33 C44 C88 120.4(5) . .
C33 C44 C29 120.5(5) . .
C88 C44 C29 119.1(5) . .
C40 C45 C90 120.4(5) . .
C40 C45 C56 119.2(5) . .
C90 C45 C56 120.3(6) . .
C31 C46 C58 121.1(5) . .
C31 C46 C43 123.8(4) . .
C58 C46 C43 115.2(4) . .
O16 C48 C43 121.4(5) . .
O16 C48 C89 119.3(5) . .
C43 C48 C89 119.3(5) . .
O10 C49 C39 121.5(4) . .
O10 C49 C19 119.3(4) . .
C39 C49 C19 119.2(4) . .
C79 C50 C59 119.4(5) . .
C79 C50 C52 120.1(5) . .
C59 C50 C52 120.5(5) . .
C99 C51 C30 118.9(6) . .
C99 C51 H51A 120.6 . .
C30 C51 H51A 120.6 . .
O18 C52 C42 121.5(5) . .
O18 C52 C50 119.7(5) . .
C42 C52 C50 118.8(5) . .
O5 C53 C26 125.7(4) . .
O5 C53 C41 115.1(4) . .
C26 C53 C41 119.2(4) . .
C21 C54 C80 118.4(7) . .
C21 C54 H54A 120.8 . .
C80 C54 H54A 120.8 . .
C39 C55 C73 121.2(5) . .
C39 C55 C98 120.0(5) . .
C73 C55 C98 118.7(6) . .
O12 C56 C45 120.7(5) . .
O12 C56 C31 118.9(5) . .
C45 C56 C31 120.4(5) . .
C82 C57 C39 118.8(6) . .
C82 C57 H57A 120.6 . .
C39 C57 H57A 120.6 . .
O15 C58 C46 120.4(5) . .
O15 C58 C40 120.5(5) . .
C46 C58 C40 119.1(5) . .
C50 C59 C93 120.1(5) . .
C50 C59 C37 119.9(4) . .
C93 C59 C37 120.0(5) . .
C89 C60 C75 119.9(6) . .
C89 C60 C22 120.0(5) . .
C75 C60 C22 120.0(7) . .
C74 C70 C71 118.8(8) . .
C74 C70 H70A 120.6 . .
C71 C70 H70A 120.6 . .
C75 C71 C70 121.5(9) . .
C75 C71 H71A 119.3 . .
C70 C71 H71A 119.3 . .
N2 C72 C76 123.0(6) . .
N2 C72 H72A 118.5 . .
C76 C72 H72A 118.5 . .
C55 C73 C77 118.2(7) . .
C55 C73 H73A 120.9 . .
C77 C73 H73A 120.9 . .
C70 C74 C89 121.1(9) . .
C70 C74 H74A 119.5 . .
C89 C74 H74A 119.5 . .
C60 C75 C71 118.9(9) . .
C60 C75 H75A 120.6 . .
C71 C75 H75A 120.6 . .
C72 C76 C23 121.6(7) . .
C72 C76 H76A 119.2 . .
C23 C76 H76A 119.2 . .
C82 C77 C73 121.1(7) . .
C82 C77 H77A 119.4 . .
C73 C77 H77A 119.4 . .
C81 C78 C93 121.7(6) . .
C81 C78 H78A 119.2 . .
C93 C78 H78A 119.2 . .
C81 C79 C50 119.8(7) . .
C81 C79 H79A 120.1 . .
C50 C79 H79A 120.1 . .
N1 C80 C54 123.8(6) . .
N1 C80 H80A 118.1 . .
C54 C80 H80A 118.1 . .
C78 C81 C79 120.3(6) . .
C78 C81 H81A 119.8 . .
C79 C81 H81A 119.8 . .
C77 C82 C57 120.8(6) . .
C77 C82 H82A 119.6 . .
C57 C82 H82A 119.6 . .
C23 C83 C92 120.4(6) . .
C23 C83 H83A 119.8 . .
C92 C83 H83A 119.8 . .
C88 C84 C94 121.2(6) . .
C88 C84 H84A 119.4 . .
C94 C84 H84A 119.4 . .
C86 C85 C90 120.9(7) . .
C86 C85 H85A 119.5 . .
C90 C85 H85A 119.5 . .
C85 C86 C95 120.7(6) . .
C85 C86 H86A 119.6 . .
C95 C86 H86A 119.6 . .
C21 C87 C91 118.5(6) . .
C21 C87 H87A 120.7 . .
C91 C87 H87A 120.7 . .
C84 C88 C44 119.2(6) . .
C84 C88 H88A 120.4 . .
C44 C88 H88A 120.4 . .
C60 C89 C74 119.8(6) . .
C60 C89 C48 120.2(5) . .
C74 C89 C48 120.0(6) . .
C85 C90 C45 118.4(7) . .
C85 C90 H90A 120.8 . .
C45 C90 H90A 120.8 . .
N1 C91 C87 123.9(6) . .
N1 C91 H91A 118.1 . .
C87 C91 H91A 118.0 . .
N2 C92 C83 123.2(6) . .
N2 C92 H92A 118.4 . .
C83 C92 H92A 118.4 . .
C78 C93 C59 118.7(7) . .
C78 C93 H93A 120.7 . .
C59 C93 H93A 120.7 . .
C97 C94 C84 119.2(5) . .
C97 C94 H94A 120.4 . .
C84 C94 H94A 120.4 . .
C86 C95 C40 120.1(7) . .
C86 C95 H95A 120.0 . .
C40 C95 H95A 120.0 . .
C38 C96 C100 120.1(5) . .
C38 C96 H96A 120.0 . .
C100 C96 H96A 120.0 . .
C94 C97 C33 121.0(5) . .
C94 C97 H97A 119.5 . .
C33 C97 H97A 119.5 . .
O14 C98 C25 121.7(5) . .
O14 C98 C55 120.0(5) . .
C25 C98 C55 118.4(5) . .
C100 C99 C51 120.7(5) . .
C100 C99 H99A 119.6 . .
C51 C99 H99A 119.7 . .
C99 C100 C96 120.4(6) . .
C99 C100 H10A 119.8 . .
C96 C100 H10A 119.8 . .
C24 O4 Cd1 122.3(3) . .
C24 O4 Cd2 118.6(3) . .
Cd1 O4 Cd2 87.59(11) . .
C53 O5 Cd1 117.4(3) . .
C53 O5 Cd3 116.0(3) . .
Cd1 O5 Cd3 86.68(11) . .
C31 O6 Cd1 121.2(3) . .
C31 O6 Cd3 116.8(3) . .
Cd1 O6 Cd3 86.84(11) . .
C22 O7 Cd2 119.7(3) . .
C15 O8 Cd2 117.0(3) . .
C37 O9 Cd2 120.4(3) . .
C49 O10 Cd3 117.3(3) . .
C41 O11 Cd3 119.8(3) . .
C56 O12 Cd3 121.4(3) . .
C6 N3 C4 105(3) . .
C6 N3 C5 127(2) . .
C4 N3 C5 128(3) . .
O20 C4 N3 101(2) . .
C6 C5 N3 122(2) 2_846 .
C5 C6 N3 109(3) 2_846 .

loop_
_geom_bond_atom_site_label_1
_geom_bond_atom_site_label_2
_geom_bond_distance
_geom_bond_site_symmetry_2
Cd1 O4 2.247(3) .
Cd1 O6 2.252(3) .
Cd1 O1 2.265(3) .
Cd1 O2 2.292(3) .
Cd1 O3 2.294(3) .
Cd1 O5 2.295(3) .
Cd1 Cd2 3.2185(5) .
Cd1 Cd3 3.2395(5) .
O1 C19 1.315(6) .
O1 Cd3 2.317(3) .
N1 C80 1.314(9) .
N1 C91 1.330(8) .
N1 Cd2 2.298(4) .
Cd2 O3 2.329(3) .
Cd2 O9 2.373(4) .
Cd2 O7 2.375(4) .
Cd2 O4 2.400(3) .
Cd2 O2 2.412(3) .
Cd2 O8 2.436(4) .
O2 C36 1.300(6) .
N2 C72 1.320(8) .
N2 C92 1.330(8) .
N2 Cd3 2.296(4) 1_645
Cd3 N2 2.296(4) 1_465
Cd3 O11 2.332(4) .
Cd3 O12 2.351(4) .
Cd3 O10 2.390(4) .
Cd3 O5 2.423(3) .
Cd3 O6 2.456(3) .
O3 C35 1.311(6) .
C15 O8 1.236(6) .
C15 C33 1.467(7) .
C15 C35 1.510(6) .
C19 C25 1.357(6) .
C19 C49 1.502(6) .
C21 C54 1.381(10) .
C21 C87 1.391(9) .
C21 C23 1.479(7) .
C22 O7 1.237(7) .
C22 C60 1.478(8) .
C22 C36 1.501(7) .
C23 C83 1.370(9) .
C23 C76 1.375(9) .
C24 O4 1.310(6) .
C24 C42 1.361(7) .
C24 C37 1.518(6) .
C25 C98 1.459(7) .
C25 C34 1.483(6) .
C26 C53 1.370(7) .
C26 C32 1.458(7) .
C26 C42 1.480(6) .
C29 O13 1.222(6) .
C29 C34 1.466(7) .
C29 C44 1.492(7) .
C30 C38 1.400(7) .
C30 C51 1.399(7) .
C30 C41 1.453(7) .
C31 O6 1.307(6) .
C31 C46 1.379(7) .
C31 C56 1.497(7) .
C32 O17 1.234(6) .
C32 C38 1.499(7) .
C33 C44 1.395(7) .
C33 C97 1.394(7) .
C34 C35 1.360(7) .
C36 C43 1.372(7) .
C37 O9 1.222(6) .
C37 C59 1.470(7) .
C38 C96 1.384(7) .
C39 C55 1.381(8) .
C39 C57 1.398(7) .
C39 C49 1.459(7) .
C40 C45 1.389(8) .
C40 C95 1.387(7) .
C40 C58 1.491(8) .
C41 O11 1.228(6) .
C41 C53 1.517(7) .
C42 C52 1.479(7) .
C43 C46 1.481(7) .
C43 C48 1.479(7) .
C44 C88 1.389(8) .
C45 C90 1.399(8) .
C45 C56 1.470(7) .
C46 C58 1.466(7) .
C48 O16 1.227(7) .
C48 C89 1.483(8) .
C49 O10 1.228(6) .
C50 C79 1.388(8) .
C50 C59 1.391(8) .
C50 C52 1.494(7) .
C51 C99 1.399(9) .
C51 H51A 0.9500 .
C52 O18 1.222(7) .
C53 O5 1.305(6) .
C54 C80 1.411(8) .
C54 H54A 0.9500 .
C55 C73 1.386(8) .
C55 C98 1.501(7) .
C56 O12 1.237(7) .
C57 C82 1.382(10) .
C57 H57A 0.9500 .
C58 O15 1.226(7) .
C59 C93 1.393(7) .
C60 C89 1.381(9) .
C60 C75 1.387(9) .
C70 C74 1.363(13) .
C70 C71 1.382(16) .
C70 H70A 0.9500 .
C71 C75 1.389(13) .
C71 H71A 0.9500 .
C72 C76 1.372(9) .
C72 H72A 0.9500 .
C73 C77 1.390(10) .
C73 H73A 0.9500 .
C74 C89 1.390(9) .
C74 H74A 0.9500 .
C75 H75A 0.9500 .
C76 H76A 0.9500 .
C77 C82 1.371(12) .
C77 H77A 0.9500 .
C78 C81 1.353(11) .
C78 C93 1.377(10) .
C78 H78A 0.9500 .
C79 C81 1.377(10) .
C79 H79A 0.9500 .
C80 H80A 0.9500 .
C81 H81A 0.9500 .
C82 H82A 0.9500 .
C83 C92 1.390(8) .
C83 H83A 0.9500 .
C84 C88 1.373(9) .
C84 C94 1.392(10) .
C84 H84A 0.9500 .
C85 C86 1.371(12) .
C85 C90 1.384(10) .
C85 H85A 0.9500 .
C86 C95 1.364(10) .
C86 H86A 0.9500 .
C87 C91 1.393(7) .
C87 H87A 0.9500 .
C88 H88A 0.9500 .
C90 H90A 0.9500 .
C91 H91A 0.9500 .
C92 H92A 0.9500 .
C93 H93A 0.9500 .
C94 C97 1.366(9) .
C94 H94A 0.9500 .
C95 H95A 0.9500 .
C96 C100 1.388(8) .
C96 H96A 0.9500 .
C97 H97A 0.9500 .
C98 O14 1.224(7) .
C99 C100 1.372(9) .
C99 H99A 0.9500 .
C100 H10A 0.9500 .
O20 C4 1.48(3) .
N3 C6 1.44(3) .
N3 C4 1.50(3) .
N3 C5 1.60(3) .
C5 C6 1.42(3) 2_846
C6 C5 1.42(3) 2_846
